data_4021055
loop_
_publ_author_name
'Ramaiah Kumareswaran'
'Judith Gallucci'
'T. V. RajanBabu'

_publ_section_title
;
 Tuning the Acceptors in Catalyzed Cyclizations Initiated by Allenes.
 Silylstannylation/Cyclization of Allene-Aldehydes
 for Synthesis of Polyalkylated Indolizidines Including 223A Congeners
;
_journal_name_full 'Journal of Organic Chemistry'
_journal_page_first 9151
_journal_page_last 9158
_journal_paper_doi 10.1021/jo048580w
_journal_volume 69
_journal_year 2004
_chemical_formula_moiety 'C18 H33 N O2 Si'
_chemical_formula_sum 'C18 H33 N O2 Si'
_chemical_formula_weight 323.54
_space_group_IT_number 2
_space_group_name_Hall '-P 1'
_space_group_name_H-M_alt 'P -1'
_symmetry_cell_setting triclinic
_symmetry_space_group_name_Hall '-P 1'
_symmetry_space_group_name_H-M 'P -1'
_cell_angle_alpha 77.425(7)
_cell_angle_beta 78.096(7)
_cell_angle_gamma 84.355(10)
_cell_formula_units_Z 2
_cell_length_a 8.0890(10)
_cell_length_b 9.417(2)
_cell_length_c 13.253(3)
_cell_measurement_temperature 200(2)
_cell_volume 962.6(3)
_diffrn_ambient_temperature 200(2)
_exptl_crystal_density_diffrn 1.116
_cod_database_code 4021055

loop_
_symmetry_equiv_pos_as_xyz
'x, y, z'
'-x, -y, -z'

loop_
_atom_site_aniso_label
_atom_site_aniso_U_11
_atom_site_aniso_U_22
_atom_site_aniso_U_33
_atom_site_aniso_U_23
_atom_site_aniso_U_13
_atom_site_aniso_U_12
Si 0.0450(3) 0.0416(3) 0.0306(3) -0.0080(2) 0.0063(2) -0.0172(2)
O1 0.0246(5) 0.0469(7) 0.0467(7) -0.0006(6) -0.0117(5) -0.0038(5)
O2 0.0223(6) 0.0518(7) 0.0303(6) -0.0053(5) -0.0074(5) -0.0086(5)
N 0.0195(6) 0.0273(7) 0.0266(6) -0.0031(5) -0.0020(5) -0.0018(5)
C1 0.0235(7) 0.0278(8) 0.0250(8) -0.0037(6) -0.0031(6) -0.0022(6)
C2 0.0257(7) 0.0281(8) 0.0274(8) -0.0053(6) -0.0060(6) 0.0000(6)
C3 0.0215(7) 0.0336(8) 0.0260(8) -0.0084(6) -0.0039(6) 0.0004(6)
C4 0.0212(7) 0.0289(8) 0.0230(7) -0.0063(6) -0.0026(5) -0.0036(6)
C5 0.0211(7) 0.0275(8) 0.0268(7) -0.0048(6) -0.0020(6) -0.0039(6)
C6 0.0205(7) 0.0345(9) 0.0332(8) -0.0090(7) -0.0012(6) -0.0015(6)
C7 0.0259(8) 0.0356(9) 0.0490(10) -0.0052(8) -0.0043(7) -0.0068(7)
C8 0.0293(8) 0.0328(9) 0.0341(9) -0.0019(7) 0.0009(6) -0.0064(6)
C9 0.0339(9) 0.0332(9) 0.0427(10) -0.0006(7) -0.0074(7) 0.0038(7)
C10 0.0487(11) 0.0441(11) 0.0668(13) -0.0144(10) -0.0141(10) 0.0164(9)
C11 0.0214(7) 0.0293(8) 0.0293(8) -0.0053(6) -0.0023(6) -0.0019(6)
C12 0.0355(9) 0.0418(10) 0.0373(9) -0.0096(8) -0.0011(7) -0.0132(7)
C13 0.0716(15) 0.075(2) 0.0604(14) -0.0194(12) 0.0275(11) -0.0410(12)
C14 0.0537(11) 0.0572(12) 0.0481(11) -0.0243(10) 0.0105(9) -0.0117(9)
C15 0.097(2) 0.0519(12) 0.0389(11) -0.0001(9) -0.0226(11) -0.0150(12)
C16 0.0252(7) 0.0304(8) 0.0374(9) -0.0010(7) -0.0006(6) -0.0006(6)
C17 0.0348(9) 0.0333(9) 0.0532(11) -0.0016(8) 0.0060(8) 0.0044(7)
C18 0.0752(15) 0.0552(13) 0.0576(13) -0.0229(11) -0.0099(11) 0.0198(11)

loop_
_atom_site_label
_atom_site_type_symbol
_atom_site_fract_x
_atom_site_fract_y
_atom_site_fract_z
_atom_site_U_iso_or_equiv
_atom_site_thermal_displace_type
_atom_site_occupancy
_atom_site_calc_flag
_atom_site_refinement_flags
_atom_site_disorder_group
Si Si 0.21475(6) 0.72495(5) 0.50702(4) 0.0399(2) Uani 1 d . .
O1 O -0.47867(13) 0.58032(13) 0.76562(9) 0.0399(3) Uani 1 d . .
O2 O 0.18670(14) 0.51842(13) 0.84445(9) 0.0345(3) Uani 1 d . .
H1O2 H 0.2810(27) 0.5451(22) 0.8140(16) 0.052(6) Uiso 1 d . .
N N -0.24370(14) 0.54638(13) 0.84468(9) 0.0252(3) Uani 1 d . .
C1 C -0.1574(2) 0.4248(2) 0.90851(11) 0.0259(3) Uani 1 d . .
H1 H -0.1091 0.4619 0.96088 0.031 Uiso 1 calc R .
C2 C -0.0151(2) 0.3566(2) 0.83503(11) 0.0271(3) Uani 1 d . .
H2 H -0.0672 0.3196 0.78427 0.032 Uiso 1 calc R .
C3 C 0.1042(2) 0.4755(2) 0.77184(11) 0.0269(3) Uani 1 d . .
H3 H 0.1913 0.4328 0.71968 0.032 Uiso 1 calc R .
C4 C 0.0102(2) 0.6083(2) 0.71187(11) 0.0243(3) Uani 1 d . .
H4 H -0.0390 0.5730 0.65911 0.029 Uiso 1 calc R .
C5 C -0.1383(2) 0.6693(2) 0.78689(11) 0.0254(3) Uani 1 d . .
H5 H -0.0892 0.7045 0.83973 0.031 Uiso 1 calc R .
C6 C -0.3905(2) 0.5088(2) 0.82650(12) 0.0296(3) Uani 1 d . .
C7 C -0.4306(2) 0.3603(2) 0.89387(14) 0.0374(4) Uani 1 d . .
H7A H -0.4196 0.2864 0.84957 0.045 Uiso 1 calc R .
H7B H -0.5473 0.3621 0.93540 0.045 Uiso 1 calc R .
C8 C -0.3025(2) 0.3264(2) 0.96580(13) 0.0335(4) Uani 1 d . .
H8A H -0.2627 0.2223 0.97534 0.040 Uiso 1 calc R .
H8B H -0.3517 0.3493 1.03563 0.040 Uiso 1 calc R .
C9 C 0.0798(2) 0.2281(2) 0.89517(14) 0.0381(4) Uani 1 d . .
H9A H 0.1348 0.2642 0.94414 0.046 Uiso 1 calc R .
H9B H -0.0033 0.1577 0.93808 0.046 Uiso 1 calc R .
C10 C 0.2133(2) 0.1487(2) 0.8259(2) 0.0536(5) Uani 1 d . .
H10A H 0.2621 0.0640 0.8697 0.080 Uiso 1 calc R .
H10B H 0.3027 0.2146 0.7883 0.080 Uiso 1 calc R .
H10C H 0.1614 0.1163 0.7748 0.080 Uiso 1 calc R .
C11 C 0.1377(2) 0.7209(2) 0.65059(12) 0.0271(3) Uani 1 d . .
C12 C 0.1950(2) 0.8119(2) 0.69731(13) 0.0380(4) Uani 1 d . .
H12A H 0.1570 0.8080 0.77057 0.046 Uiso 1 calc R .
H12B H 0.2741 0.8808 0.65750 0.046 Uiso 1 calc R .
C13 C 0.4072(3) 0.8314(3) 0.4578(2) 0.0713(7) Uani 1 d . .
H13A H 0.4503 0.8279 0.3836 0.107 Uiso 1 calc R .
H13B H 0.4941 0.7896 0.4992 0.107 Uiso 1 calc R .
H13C H 0.3787 0.9329 0.4647 0.107 Uiso 1 calc R .
C14 C 0.2639(3) 0.5351(2) 0.4850(2) 0.0533(5) Uani 1 d . .
H14A H 0.3103 0.5377 0.4102 0.080 Uiso 1 calc R .
H14B H 0.1601 0.4817 0.5059 0.080 Uiso 1 calc R .
H14C H 0.3471 0.4861 0.5272 0.080 Uiso 1 calc R .
C15 C 0.0416(3) 0.8108(2) 0.4353(2) 0.0620(6) Uani 1 d . .
H15A H 0.0745 0.8037 0.3611 0.093 Uiso 1 calc R .
H15B H 0.0224 0.9136 0.4405 0.093 Uiso 1 calc R .
H15C H -0.0626 0.7600 0.4669 0.093 Uiso 1 calc R .
C16 C -0.2372(2) 0.7985(2) 0.73127(13) 0.0328(4) Uani 1 d . .
H16A H -0.2928 0.7644 0.68166 0.039 Uiso 1 calc R .
H16B H -0.1563 0.8713 0.68922 0.039 Uiso 1 calc R .
C17 C -0.3716(2) 0.8733(2) 0.80413(15) 0.0441(4) Uani 1 d . .
H17A H -0.4459 0.9390 0.76141 0.053 Uiso 1 calc R .
H17B H -0.4423 0.7983 0.85373 0.053 Uiso 1 calc R .
C18 C -0.3005(3) 0.9602(2) 0.8664(2) 0.0629(6) Uani 1 d . .
H18A H -0.3935 1.0076 0.9096 0.094 Uiso 1 calc R .
H18B H -0.2297 1.0345 0.8180 0.094 Uiso 1 calc R .
H18C H -0.2320 0.8951 0.9121 0.094 Uiso 1 calc R .

loop_
_geom_bond_atom_site_label_1
_geom_bond_atom_site_label_2
_geom_bond_distance
_geom_bond_site_symmetry_2
_geom_bond_publ_flag
Si C13 1.860(2) . ?
Si C14 1.866(2) . ?
Si C11 1.869(2) . ?
Si C15 1.873(2) . ?
O1 C6 1.233(2) . ?
O2 C3 1.422(2) . ?
O2 H1O2 0.82(2) . ?
N C6 1.353(2) . ?
N C1 1.476(2) . ?
N C5 1.481(2) . ?
C1 C2 1.533(2) . ?
C1 C8 1.534(2) . ?
C1 H1 1.00 . ?
C2 C9 1.529(2) . ?
C2 C3 1.535(2) . ?
C2 H2 1.00 . ?
C3 C4 1.550(2) . ?
C3 H3 1.00 . ?
C4 C11 1.530(2) . ?
C4 C5 1.544(2) . ?
C4 H4 1.00 . ?
C5 C16 1.524(2) . ?
C5 H5 1.00 . ?
C6 C7 1.511(2) . ?
C7 C8 1.515(2) . ?
C7 H7A 0.99 . ?
C7 H7B 0.99 . ?
C8 H8A 0.99 . ?
C8 H8B 0.99 . ?
C9 C10 1.517(2) . ?
C9 H9A 0.99 . ?
C9 H9B 0.99 . ?
C10 H10A 0.98 . ?
C10 H10B 0.98 . ?
C10 H10C 0.98 . ?
C11 C12 1.326(2) . ?
C12 H12A 0.95 . ?
C12 H12B 0.95 . ?
C13 H13A 0.98 . ?
C13 H13B 0.98 . ?
C13 H13C 0.98 . ?
C14 H14A 0.98 . ?
C14 H14B 0.98 . ?
C14 H14C 0.98 . ?
C15 H15A 0.98 . ?
C15 H15B 0.98 . ?
C15 H15C 0.98 . ?
C16 C17 1.524(2) . ?
C16 H16A 0.99 . ?
C16 H16B 0.99 . ?
C17 C18 1.504(3) . ?
C17 H17A 0.99 . ?
C17 H17B 0.99 . ?
C18 H18A 0.98 . ?
C18 H18B 0.98 . ?
C18 H18C 0.98 . ?
